data_4087884
loop_
_publ_author_name
'Beattie, Ross J.'
'White, Peter S.'
'Templeton, Joseph L.'

_publ_section_title
;
 Regioselectivity of Addition to the Azavinylidene Ligand in
 Tp&#x2032;W(CO)(\h2-HC\\tb CH)(N&#x2550;CHMe): Electrophilic Addition
 versus Oxidation and Radical Coupling
;
_journal_issue 1
_journal_name_full Organometallics
_journal_page_first 32
_journal_paper_doi 10.1021/acs.organomet.5b00678
_journal_volume 35
_journal_year 2015
_chemical_formula_moiety 'C22 H33 B N7 O W, C F3 O3 S'
_chemical_formula_sum 'C23 H33 B F3 N7 O4 S W'
_chemical_formula_weight 755.28
_space_group_crystal_system triclinic
_space_group_IT_number 2
_space_group_name_Hall '-P 1'
_space_group_name_H-M_alt 'P -1'
_atom_sites_solution_hydrogens geom
_audit_creation_date 2015-10-05
_audit_creation_method
;
Olex2 1.2
(compiled 2015.09.30 svn.r3233 for OlexSys, GUI svn.r5103)
;
_cell_angle_alpha 82.414(3)
_cell_angle_beta 84.135(4)
_cell_angle_gamma 89.855(3)
_cell_formula_units_Z 2
_cell_length_a 8.0823(6)
_cell_length_b 12.4028(8)
_cell_length_c 14.5630(10)
_cell_measurement_reflns_used 9878
_cell_measurement_temperature 100(2)
_cell_measurement_theta_max 70.13
_cell_measurement_theta_min 3.08
_cell_volume 1439.40(17)
_computing_cell_refinement 'SAINT v8.34A (Bruker, 2013)'
_computing_data_reduction 'SAINT v8.34A (Bruker, 2013)'
_computing_molecular_graphics 'Olex2 (Dolomanov et al., 2009)'
_computing_publication_material 'Olex2 (Dolomanov et al., 2009)'
_computing_structure_refinement 'XL (Sheldrick, 2008)'
_computing_structure_solution 'XT (Sheldrick, 2015)'
_diffrn_ambient_temperature 100.15
_diffrn_measured_fraction_theta_full 0.972
_diffrn_measured_fraction_theta_max 0.967
_diffrn_measurement_device_type 'Bruker APEX-II CCD'
_diffrn_measurement_method '\f and \w scans'
_diffrn_radiation_type CuK\a
_diffrn_radiation_wavelength 1.54178
_diffrn_reflns_av_R_equivalents 0.0274
_diffrn_reflns_av_unetI/netI 0.0238
_diffrn_reflns_Laue_measured_fraction_full 0.972
_diffrn_reflns_Laue_measured_fraction_max 0.967
_diffrn_reflns_limit_h_max 9
_diffrn_reflns_limit_h_min -9
_diffrn_reflns_limit_k_max 15
_diffrn_reflns_limit_k_min -15
_diffrn_reflns_limit_l_max 17
_diffrn_reflns_limit_l_min -17
_diffrn_reflns_number 18550
_diffrn_reflns_point_group_measured_fraction_full 0.972
_diffrn_reflns_point_group_measured_fraction_max 0.967
_diffrn_reflns_theta_full 67.679
_diffrn_reflns_theta_max 70.157
_diffrn_reflns_theta_min 3.077
_diffrn_standards_number 0
_exptl_absorpt_coefficient_mu 8.659
_exptl_absorpt_correction_T_max 1.0000
_exptl_absorpt_correction_T_min 0.4560
_exptl_absorpt_correction_type numerical
_exptl_absorpt_process_details
;
SADABS-2014/5 (Bruker,2014/5) was used for absorption correction.
wR2(int) was 0.0491 before and 0.0367 after correction.
The Ratio of minimum to maximum transmission is 0.4560.
The \l/2 correction factor is 0.00150.
;
_exptl_crystal_colour 'clear light blue'
_exptl_crystal_colour_lustre clear
_exptl_crystal_colour_modifier light
_exptl_crystal_colour_primary blue
_exptl_crystal_density_diffrn 1.743
_exptl_crystal_description plate
_exptl_crystal_F_000 748
_exptl_crystal_size_max 0.197
_exptl_crystal_size_mid 0.094
_exptl_crystal_size_min 0.019
_refine_diff_density_max 1.467
_refine_diff_density_min -0.780
_refine_diff_density_rms 0.111
_refine_ls_extinction_method none
_refine_ls_goodness_of_fit_ref 1.121
_refine_ls_hydrogen_treatment constr
_refine_ls_matrix_type full
_refine_ls_number_parameters 426
_refine_ls_number_reflns 5286
_refine_ls_number_restraints 258
_refine_ls_restrained_S_all 1.105
_refine_ls_R_factor_all 0.0353
_refine_ls_R_factor_gt 0.0337
_refine_ls_shift/su_max 0.001
_refine_ls_shift/su_mean 0.000
_refine_ls_structure_factor_coef Fsqd
_refine_ls_weighting_details 'w=1/[\s^2^(Fo^2^)+(0.0450P)^2^+3.0521P] where P=(Fo^2^+2Fc^2^)/3'
_refine_ls_weighting_scheme calc
_refine_ls_wR_factor_gt 0.0848
_refine_ls_wR_factor_ref 0.0858
_reflns_Friedel_coverage 0.000
_reflns_number_gt 5057
_reflns_number_total 5286
_reflns_threshold_expression 'I > 2\s(I)'
_cod_data_source_file om5b00678_si_005.cif
_cod_data_source_block x1509011
_cod_database_code 4087884
_shelx_space_group_comment
;
The symmetry employed for this shelxl refinement is uniquely defined
by the following loop, which should always be used as a source of
symmetry information in preference to the above space-group names.
They are only intended as comments.
;
_shelx_estimated_absorpt_t_max 0.853
_shelx_estimated_absorpt_t_min 0.280
_olex2_refinement_description
;
1. Fixed Uiso
 At 1.2 times of:
  All B(H) groups, All C(H) groups, All C(H,H) groups
 At 1.5 times of:
  All C(H,H,H) groups
2. Uiso/Uaniso restraints and constraints
N6 \\sim C9 \\sim C9A \\sim C10 \\sim C10A: within 2A with sigma of 0.04 and
sigma for terminal atoms of 0.08
S101 \\sim O102 \\sim O103 \\sim O104 \\sim C105 \\sim F106 \\sim F107 \\sim
F108 \\sim S201 \\sim O202 \\sim O203 \\sim O204 \\sim C205 \\sim F206 \\sim
F207 \\sim F208: within 2A with sigma of 0.04 and sigma for terminal atoms of
0.08
3. Others
 Sof(C9A)=Sof(H9AA)=Sof(H9AB)=Sof(C10A)=Sof(H10D)=Sof(H10E)=Sof(H10F)=1-FVAR(1)
 Sof(C9)=Sof(H9A)=Sof(H9B)=Sof(C10)=Sof(H10A)=Sof(H10B)=Sof(H10C)=FVAR(1)
 Sof(S201)=Sof(O202)=Sof(O203)=Sof(O204)=Sof(C205)=Sof(F206)=Sof(F207)=
 Sof(F208)=1-FVAR(2)
 Sof(S101)=Sof(O102)=Sof(O103)=Sof(O104)=Sof(C105)=Sof(F106)=Sof(F107)=
 Sof(F108)=FVAR(2)
4.a Free rotating group:
 S101(O102,O103,O104,C105,F106,F107,F108), S201(O202,O203,O204,C205,F206,F207,
 F208)
4.b Ternary CH refined with riding coordinates:
 B32(H32)
4.c Secondary CH2 refined with riding coordinates:
 C9(H9A,H9B), C9A(H9AA,H9AB)
4.d Aromatic/amide H refined with riding coordinates:
 C2(H2), C3(H3), C7(H7), C14(H14), C22(H22), C28(H28)
4.e Idealised Me refined as rotating group:
 C8(H8A,H8B,H8C), C10(H10A,H10B,H10C), C10A(H10D,H10E,H10F), C16(H16A,H16B,
 H16C), C17(H17A,H17B,H17C), C21(H21A,H21B,H21C), C24(H24A,H24B,H24C), C30(H30A,
 H30B,H30C), C31(H31A,H31B,H31C)
;
_shelx_shelxl_version_number 2014/7
_olex2_submission_special_instructions 'No special instructions were received'

loop_
_space_group_symop_operation_xyz
'x, y, z'
'-x, -y, -z'

loop_
_atom_site_label
_atom_site_type_symbol
_atom_site_fract_x
_atom_site_fract_y
_atom_site_fract_z
_atom_site_U_iso_or_equiv
_atom_site_adp_type
_atom_site_occupancy
_atom_site_site_symmetry_order
_atom_site_calc_flag
_atom_site_refinement_flags_posn
_atom_site_refinement_flags_adp
_atom_site_refinement_flags_occupancy
_atom_site_disorder_assembly
_atom_site_disorder_group
W1 W 0.90234(2) 0.38349(2) 0.30357(2) 0.03223(9) Uani 1 1 d . . . . .
C2 C 0.8524(7) 0.5274(4) 0.3517(4) 0.0490(12) Uani 1 1 d . . . . .
H2 H 0.8837 0.5752 0.3929 0.059 Uiso 1 1 calc R . . . .
C3 C 0.7506(6) 0.5131(4) 0.2909(3) 0.0429(11) Uani 1 1 d . . . . .
H3 H 0.6607 0.5442 0.2598 0.052 Uiso 1 1 calc R . . . .
C4 C 1.0649(6) 0.4122(4) 0.3883(3) 0.0412(11) Uani 1 1 d . . . . .
O5 O 1.1594(5) 0.4317(4) 0.4372(3) 0.0589(10) Uani 1 1 d . . . . .
N6 N 0.7440(5) 0.2786(4) 0.4092(3) 0.0454(10) Uani 1 1 d . U . . .
C7 C 0.6980(7) 0.1831(5) 0.3941(6) 0.0654(18) Uani 1 1 d . . . . .
H7 H 0.7397 0.1641 0.3350 0.079 Uiso 1 1 calc R . . . .
C8 C 0.5971(10) 0.1027(7) 0.4499(7) 0.093(3) Uani 1 1 d . . . . .
H8A H 0.6481 0.0313 0.4467 0.140 Uiso 1 1 calc GR . . . .
H8B H 0.4869 0.1026 0.4274 0.140 Uiso 1 1 calc GR . . . .
H8C H 0.5860 0.1180 0.5146 0.140 Uiso 1 1 calc GR . . . .
C9 C 0.7085(16) 0.3191(13) 0.5084(9) 0.049(3) Uani 0.622(16) 1 d . U P A 1
H9A H 0.7025 0.2557 0.5577 0.059 Uiso 0.622(16) 1 calc R . P A 1
H9B H 0.8009 0.3670 0.5185 0.059 Uiso 0.622(16) 1 calc R . P A 1
C9A C 0.653(3) 0.3191(19) 0.4835(17) 0.051(5) Uani 0.378(16) 1 d . U P A 2
H9AA H 0.5417 0.2843 0.4965 0.061 Uiso 0.378(16) 1 calc R . P A 2
H9AB H 0.6396 0.3987 0.4695 0.061 Uiso 0.378(16) 1 calc R . P A 2
C10 C 0.5459(14) 0.3809(13) 0.5147(7) 0.087(5) Uani 0.622(16) 1 d . U P A 1
H10A H 0.5471 0.4385 0.4616 0.130 Uiso 0.622(16) 1 calc GR . P A 1
H10B H 0.5330 0.4133 0.5728 0.130 Uiso 0.622(16) 1 calc GR . P A 1
H10C H 0.4529 0.3307 0.5136 0.130 Uiso 0.622(16) 1 calc GR . P A 1
C10A C 0.754(2) 0.2920(14) 0.5670(12) 0.052(5) Uani 0.378(16) 1 d . U P A 2
H10D H 0.7725 0.2134 0.5773 0.078 Uiso 0.378(16) 1 calc GR . P A 2
H10E H 0.6921 0.3146 0.6226 0.078 Uiso 0.378(16) 1 calc GR . P A 2
H10F H 0.8611 0.3305 0.5545 0.078 Uiso 0.378(16) 1 calc GR . P A 2
N11 N 1.0427(5) 0.2303(3) 0.2905(3) 0.0386(9) Uani 1 1 d . . . . .
N12 N 1.0751(5) 0.1961(3) 0.2037(3) 0.0404(9) Uani 1 1 d . . . . .
C13 C 1.1611(6) 0.1031(4) 0.2121(4) 0.0501(13) Uani 1 1 d . . . . .
C14 C 1.1874(7) 0.0767(4) 0.3043(4) 0.0520(13) Uani 1 1 d . . . . .
H14 H 1.2462 0.0156 0.3303 0.062 Uiso 1 1 calc R . . . .
C15 C 1.1120(6) 0.1560(4) 0.3520(4) 0.0449(11) Uani 1 1 d . . . . .
C16 C 1.2122(8) 0.0427(5) 0.1308(5) 0.0650(17) Uani 1 1 d . . . . .
H16A H 1.1132 0.0126 0.1094 0.098 Uiso 1 1 calc GR . . . .
H16B H 1.2868 -0.0165 0.1501 0.098 Uiso 1 1 calc GR . . . .
H16C H 1.2699 0.0928 0.0800 0.098 Uiso 1 1 calc GR . . . .
C17 C 1.1069(7) 0.1633(5) 0.4537(4) 0.0534(13) Uani 1 1 d . . . . .
H17A H 1.2033 0.2054 0.4653 0.080 Uiso 1 1 calc GR . . . .
H17B H 1.1097 0.0900 0.4881 0.080 Uiso 1 1 calc GR . . . .
H17C H 1.0044 0.1993 0.4745 0.080 Uiso 1 1 calc GR . . . .
N18 N 0.7490(5) 0.3214(3) 0.2032(3) 0.0370(8) Uani 1 1 d . . . . .
N19 N 0.8229(5) 0.2699(3) 0.1322(3) 0.0399(9) Uani 1 1 d . . . . .
C20 C 0.7058(7) 0.2304(4) 0.0854(4) 0.0460(12) Uani 1 1 d . . . . .
C21 C 0.7491(9) 0.1681(6) 0.0057(5) 0.0661(17) Uani 1 1 d . . . . .
H21A H 0.8348 0.2080 -0.0382 0.099 Uiso 1 1 calc GR . . . .
H21B H 0.6497 0.1588 -0.0259 0.099 Uiso 1 1 calc GR . . . .
H21C H 0.7914 0.0966 0.0288 0.099 Uiso 1 1 calc GR . . . .
C22 C 0.5557(6) 0.2567(5) 0.1259(4) 0.0478(12) Uani 1 1 d . . . . .
H22 H 0.4503 0.2395 0.1079 0.057 Uiso 1 1 calc R . . . .
C23 C 0.5842(6) 0.3135(4) 0.1985(3) 0.0413(10) Uani 1 1 d . . . . .
C24 C 0.4554(6) 0.3594(6) 0.2645(4) 0.0582(15) Uani 1 1 d . . . . .
H24A H 0.4930 0.3518 0.3268 0.087 Uiso 1 1 calc GR . . . .
H24B H 0.3500 0.3198 0.2667 0.087 Uiso 1 1 calc GR . . . .
H24C H 0.4394 0.4366 0.2427 0.087 Uiso 1 1 calc GR . . . .
N25 N 1.0694(5) 0.4384(3) 0.1817(3) 0.0362(8) Uani 1 1 d . . . . .
N26 N 1.0898(5) 0.3789(3) 0.1082(3) 0.0389(9) Uani 1 1 d . . . . .
C27 C 1.1955(6) 0.4315(5) 0.0397(3) 0.0465(12) Uani 1 1 d . . . . .
C28 C 1.2437(7) 0.5268(5) 0.0678(4) 0.0503(12) Uani 1 1 d . . . . .
H28 H 1.3167 0.5807 0.0331 0.060 Uiso 1 1 calc R . . . .
C29 C 1.1652(6) 0.5292(4) 0.1567(4) 0.0461(11) Uani 1 1 d . . . . .
C30 C 1.2456(7) 0.3884(6) -0.0504(4) 0.0611(16) Uani 1 1 d . . . . .
H30A H 1.2898 0.3149 -0.0376 0.092 Uiso 1 1 calc GR . . . .
H30B H 1.3313 0.4361 -0.0873 0.092 Uiso 1 1 calc GR . . . .
H30C H 1.1484 0.3861 -0.0853 0.092 Uiso 1 1 calc GR . . . .
C31 C 1.1788(9) 0.6152(5) 0.2180(5) 0.0624(15) Uani 1 1 d . . . . .
H31A H 1.0722 0.6526 0.2253 0.094 Uiso 1 1 calc GR . . . .
H31B H 1.2658 0.6677 0.1898 0.094 Uiso 1 1 calc GR . . . .
H31C H 1.2072 0.5819 0.2791 0.094 Uiso 1 1 calc GR . . . .
B32 B 1.0142(7) 0.2639(5) 0.1169(4) 0.0445(13) Uani 1 1 d . . . . .
H32 H 1.0493 0.2294 0.0598 0.053 Uiso 1 1 calc R . . . .
S101 S 0.3960(3) 0.18177(18) 0.71669(19) 0.0549(9) Uani 0.574(6) 1 d . U P B 1
O102 O 0.2757(6) 0.2149(5) 0.6519(3) 0.119(5) Uani 0.574(6) 1 d G U P B 1
O103 O 0.5224(7) 0.1084(5) 0.6855(5) 0.096(5) Uani 0.574(6) 1 d G U P B 1
O104 O 0.4532(8) 0.2663(4) 0.7656(4) 0.057(3) Uani 0.574(6) 1 d G U P B 1
C105 C 0.2700(7) 0.0935(5) 0.8105(3) 0.091(4) Uani 0.574(6) 1 d G U P B 1
F106 F 0.3605(11) 0.0536(6) 0.8789(4) 0.152(6) Uani 0.574(6) 1 d G U P B 1
F107 F 0.1434(7) 0.1473(9) 0.8494(5) 0.120(5) Uani 0.574(6) 1 d G U P B 1
F108 F 0.2043(12) 0.0083(6) 0.7788(6) 0.141(6) Uani 0.574(6) 1 d G U P B 1
S201 S 0.4354(5) 0.1657(4) 0.7723(4) 0.0777(16) Uani 0.426(6) 1 d . U P B 2
O202 O 0.4376(12) 0.2830(4) 0.7659(8) 0.108(8) Uani 0.426(6) 1 d G U P B 2
O203 O 0.5357(9) 0.1209(9) 0.6988(6) 0.137(11) Uani 0.426(6) 1 d G U P B 2
O204 O 0.4404(9) 0.1078(8) 0.8648(5) 0.109(6) Uani 0.426(6) 1 d G U P B 2
C205 C 0.2212(6) 0.1369(8) 0.7471(6) 0.102(6) Uani 0.426(6) 1 d G U P B 2
F206 F 0.1931(14) 0.0302(9) 0.7496(11) 0.154(9) Uani 0.426(6) 1 d G U P B 2
F207 F 0.1068(5) 0.1728(13) 0.8086(7) 0.109(5) Uani 0.426(6) 1 d G U P B 2
F208 F 0.1906(10) 0.1843(12) 0.6625(6) 0.154(8) Uani 0.426(6) 1 d G U P B 2

loop_
_atom_site_aniso_label
_atom_site_aniso_U_11
_atom_site_aniso_U_22
_atom_site_aniso_U_33
_atom_site_aniso_U_23
_atom_site_aniso_U_13
_atom_site_aniso_U_12
W1 0.02570(12) 0.04029(13) 0.03481(12) -0.01853(8) -0.00547(8) 0.00650(8)
C2 0.058(3) 0.044(3) 0.047(3) -0.021(2) 0.006(2) 0.005(2)
C3 0.043(3) 0.044(3) 0.042(3) -0.012(2) 0.000(2) 0.014(2)
C4 0.037(3) 0.053(3) 0.039(2) -0.023(2) -0.009(2) 0.002(2)
O5 0.052(2) 0.083(3) 0.049(2) -0.030(2) -0.0117(18) -0.003(2)
N6 0.031(2) 0.048(2) 0.058(3) -0.0081(19) -0.0061(18) 0.0082(17)
C7 0.041(3) 0.054(3) 0.105(5) -0.004(3) -0.034(3) 0.001(2)
C8 0.072(5) 0.076(5) 0.134(8) 0.001(5) -0.032(5) 0.003(4)
C9 0.037(7) 0.076(7) 0.033(8) -0.003(5) 0.003(5) 0.009(6)
C9A 0.053(13) 0.051(8) 0.047(11) -0.003(8) -0.002(9) -0.002(9)
C10 0.048(6) 0.168(14) 0.046(6) -0.031(7) 0.004(4) 0.035(7)
C10A 0.054(9) 0.063(9) 0.040(9) -0.016(7) 0.006(7) -0.015(7)
N11 0.0283(19) 0.046(2) 0.047(2) -0.0217(17) -0.0115(16) 0.0106(16)
N12 0.0285(19) 0.048(2) 0.051(2) -0.0273(18) -0.0070(17) 0.0075(16)
C13 0.034(3) 0.048(3) 0.075(4) -0.031(3) -0.008(2) 0.009(2)
C14 0.036(3) 0.047(3) 0.079(4) -0.024(3) -0.014(3) 0.014(2)
C15 0.030(2) 0.047(3) 0.063(3) -0.018(2) -0.015(2) 0.009(2)
C16 0.046(3) 0.064(4) 0.096(5) -0.049(3) -0.009(3) 0.014(3)
C17 0.044(3) 0.062(3) 0.058(3) -0.009(3) -0.019(2) 0.013(2)
N18 0.0287(19) 0.050(2) 0.0366(19) -0.0179(16) -0.0085(15) 0.0065(16)
N19 0.032(2) 0.052(2) 0.042(2) -0.0248(18) -0.0097(16) 0.0054(17)
C20 0.046(3) 0.051(3) 0.047(3) -0.015(2) -0.018(2) -0.003(2)
C21 0.067(4) 0.079(4) 0.066(4) -0.041(3) -0.028(3) 0.002(3)
C22 0.036(3) 0.059(3) 0.051(3) -0.005(2) -0.017(2) -0.007(2)
C23 0.024(2) 0.057(3) 0.044(3) -0.007(2) -0.0091(19) 0.0036(19)
C24 0.020(2) 0.102(5) 0.053(3) -0.012(3) -0.007(2) 0.011(3)
N25 0.0269(19) 0.047(2) 0.0379(19) -0.0160(16) -0.0052(15) 0.0031(15)
N26 0.0274(19) 0.058(2) 0.0343(19) -0.0168(17) -0.0059(15) 0.0092(17)
C27 0.025(2) 0.077(4) 0.039(2) -0.008(2) -0.0073(19) 0.013(2)
C28 0.033(3) 0.069(3) 0.048(3) 0.000(2) -0.007(2) 0.000(2)
C29 0.034(3) 0.053(3) 0.052(3) -0.007(2) -0.006(2) 0.000(2)
C30 0.041(3) 0.106(5) 0.037(3) -0.013(3) -0.003(2) 0.012(3)
C31 0.061(4) 0.056(3) 0.071(4) -0.016(3) -0.002(3) -0.016(3)
B32 0.033(3) 0.065(4) 0.043(3) -0.033(3) -0.006(2) 0.011(2)
S101 0.0533(16) 0.0394(12) 0.0685(19) -0.0078(12) 0.0111(13) 0.0036(10)
O102 0.207(15) 0.072(6) 0.101(8) -0.030(6) -0.101(9) 0.016(8)
O103 0.063(8) 0.061(7) 0.155(13) -0.016(9) 0.026(9) 0.007(6)
O104 0.047(5) 0.037(4) 0.090(8) -0.018(4) -0.013(5) -0.001(3)
C105 0.075(9) 0.098(10) 0.100(10) -0.025(8) 0.009(8) 0.004(7)
F106 0.173(13) 0.131(10) 0.134(9) 0.057(8) -0.018(9) -0.037(8)
F107 0.083(7) 0.189(13) 0.091(8) -0.058(8) 0.031(6) -0.028(7)
F108 0.183(15) 0.104(8) 0.128(9) -0.014(7) 0.019(8) -0.081(9)
S201 0.048(2) 0.079(3) 0.099(4) 0.010(3) -0.007(2) 0.0151(19)
O202 0.084(12) 0.119(13) 0.128(18) -0.043(12) -0.017(12) 0.058(11)
O203 0.14(2) 0.101(14) 0.143(18) -0.002(14) 0.075(16) 0.073(14)
O204 0.091(11) 0.128(13) 0.107(11) 0.019(10) -0.047(9) 0.044(10)
C205 0.074(10) 0.096(12) 0.139(14) 0.012(11) -0.054(10) -0.020(9)
F206 0.077(10) 0.121(12) 0.25(2) -0.022(14) 0.042(12) -0.062(9)
F207 0.056(7) 0.180(14) 0.085(9) -0.018(9) 0.024(6) 0.010(8)
F208 0.158(15) 0.22(2) 0.095(10) -0.027(11) -0.061(10) -0.048(13)

loop_
_atom_type_symbol
_atom_type_description
_atom_type_scat_dispersion_real
_atom_type_scat_dispersion_imag
_atom_type_scat_source
C C 0.0181 0.0091 'International Tables Vol C Tables 4.2.6.8 and 6.1.1.4'
H H 0.0000 0.0000 'International Tables Vol C Tables 4.2.6.8 and 6.1.1.4'
B B 0.0090 0.0039 'International Tables Vol C Tables 4.2.6.8 and 6.1.1.4'
F F 0.0727 0.0534 'International Tables Vol C Tables 4.2.6.8 and 6.1.1.4'
N N 0.0311 0.0180 'International Tables Vol C Tables 4.2.6.8 and 6.1.1.4'
O O 0.0492 0.0322 'International Tables Vol C Tables 4.2.6.8 and 6.1.1.4'
S S 0.3331 0.5567 'International Tables Vol C Tables 4.2.6.8 and 6.1.1.4'
W W -5.4734 5.5774 'International Tables Vol C Tables 4.2.6.8 and 6.1.1.4'

loop_
_geom_angle_atom_site_label_1
_geom_angle_atom_site_label_2
_geom_angle_atom_site_label_3
_geom_angle
C2 W1 N6 98.37(19)
C2 W1 N11 155.3(2)
C2 W1 N18 121.4(2)
C2 W1 N25 99.94(18)
C3 W1 C2 37.4(2)
C3 W1 N6 98.06(18)
C3 W1 N11 167.12(18)
C3 W1 N18 84.07(18)
C3 W1 N25 95.61(18)
C4 W1 C2 70.2(2)
C4 W1 C3 107.5(2)
C4 W1 N6 94.65(19)
C4 W1 N11 85.12(17)
C4 W1 N18 168.36(17)
C4 W1 N25 92.87(18)
N6 W1 N11 83.16(16)
N6 W1 N18 84.85(16)
N18 W1 N11 83.27(14)
N25 W1 N6 161.63(16)
N25 W1 N11 80.81(15)
N25 W1 N18 84.42(14)
W1 C2 H2 144.5
C3 C2 W1 71.0(3)
C3 C2 H2 144.5
W1 C3 H3 144.2
C2 C3 W1 71.6(3)
C2 C3 H3 144.2
O5 C4 W1 178.4(5)
C7 N6 W1 120.8(5)
C7 N6 C9 122.2(7)
C7 N6 C9A 115.2(11)
C9 N6 W1 116.6(6)
C9A N6 W1 121.9(10)
N6 C7 H7 114.4
N6 C7 C8 131.2(8)
C8 C7 H7 114.4
C7 C8 H8A 109.5
C7 C8 H8B 109.5
C7 C8 H8C 109.5
H8A C8 H8B 109.5
H8A C8 H8C 109.5
H8B C8 H8C 109.5
N6 C9 H9A 109.5
N6 C9 H9B 109.5
H9A C9 H9B 108.1
C10 C9 N6 110.5(9)
C10 C9 H9A 109.5
C10 C9 H9B 109.5
N6 C9A H9AA 110.6
N6 C9A H9AB 110.6
N6 C9A C10A 105.8(17)
H9AA C9A H9AB 108.7
C10A C9A H9AA 110.6
C10A C9A H9AB 110.6
C9 C10 H10A 109.5
C9 C10 H10B 109.5
C9 C10 H10C 109.5
H10A C10 H10B 109.5
H10A C10 H10C 109.5
H10B C10 H10C 109.5
C9A C10A H10D 109.5
C9A C10A H10E 109.5
C9A C10A H10F 109.5
H10D C10A H10E 109.5
H10D C10A H10F 109.5
H10E C10A H10F 109.5
N12 N11 W1 119.4(3)
C15 N11 W1 133.9(3)
C15 N11 N12 106.6(4)
N11 N12 B32 120.1(4)
C13 N12 N11 109.3(4)
C13 N12 B32 130.6(4)
N12 C13 C14 108.1(5)
N12 C13 C16 122.8(6)
C14 C13 C16 129.1(5)
C13 C14 H14 126.5
C13 C14 C15 107.0(5)
C15 C14 H14 126.5
N11 C15 C14 108.9(5)
N11 C15 C17 123.9(4)
C14 C15 C17 127.2(5)
C13 C16 H16A 109.5
C13 C16 H16B 109.5
C13 C16 H16C 109.5
H16A C16 H16B 109.5
H16A C16 H16C 109.5
H16B C16 H16C 109.5
C15 C17 H17A 109.5
C15 C17 H17B 109.5
C15 C17 H17C 109.5
H17A C17 H17B 109.5
H17A C17 H17C 109.5
H17B C17 H17C 109.5
N19 N18 W1 120.3(3)
C23 N18 W1 133.6(3)
C23 N18 N19 105.8(4)
N18 N19 B32 119.7(4)
C20 N19 N18 110.1(4)
C20 N19 B32 130.1(4)
N19 C20 C21 122.2(5)
N19 C20 C22 107.4(5)
C22 C20 C21 130.4(5)
C20 C21 H21A 109.5
C20 C21 H21B 109.5
C20 C21 H21C 109.5
H21A C21 H21B 109.5
H21A C21 H21C 109.5
H21B C21 H21C 109.5
C20 C22 H22 126.3
C20 C22 C23 107.3(4)
C23 C22 H22 126.3
N18 C23 C22 109.3(4)
N18 C23 C24 123.6(4)
C22 C23 C24 127.0(5)
C23 C24 H24A 109.5
C23 C24 H24B 109.5
C23 C24 H24C 109.5
H24A C24 H24B 109.5
H24A C24 H24C 109.5
H24B C24 H24C 109.5
N26 N25 W1 120.8(3)
C29 N25 W1 132.6(3)
C29 N25 N26 106.5(4)
N25 N26 B32 120.6(4)
C27 N26 N25 109.6(4)
C27 N26 B32 129.4(4)
N26 C27 C28 108.2(5)
N26 C27 C30 123.3(5)
C28 C27 C30 128.5(6)
C27 C28 H28 126.7
C27 C28 C29 106.7(5)
C29 C28 H28 126.7
N25 C29 C28 109.0(5)
N25 C29 C31 123.4(5)
C28 C29 C31 127.6(5)
C27 C30 H30A 109.5
C27 C30 H30B 109.5
C27 C30 H30C 109.5
H30A C30 H30B 109.5
H30A C30 H30C 109.5
H30B C30 H30C 109.5
C29 C31 H31A 109.5
C29 C31 H31B 109.5
C29 C31 H31C 109.5
H31A C31 H31B 109.5
H31A C31 H31C 109.5
H31B C31 H31C 109.5
N12 B32 H32 110.4
N19 B32 N12 108.1(4)
N19 B32 H32 110.4
N26 B32 N12 108.0(4)
N26 B32 N19 109.6(4)
N26 B32 H32 110.4
O102 S101 C105 102.4
O103 S101 O102 115.5
O103 S101 O104 115.5
O103 S101 C105 102.4
O104 S101 O102 115.5
O104 S101 C105 102.4
F106 C105 S101 111.9
F106 C105 F107 107.0
F106 C105 F108 107.0
F107 C105 S101 111.9
F108 C105 S101 111.9
F108 C105 F107 106.9
O202 S201 C205 102.4
O203 S201 O202 115.5
O203 S201 O204 115.5
O203 S201 C205 102.4
O204 S201 O202 115.5
O204 S201 C205 102.4
F206 C205 S201 111.9
F206 C205 F208 106.9
F207 C205 S201 111.9
F207 C205 F206 107.0
F207 C205 F208 107.0
F208 C205 S201 111.9

loop_
_geom_bond_atom_site_label_1
_geom_bond_atom_site_label_2
_geom_bond_distance
W1 C2 2.027(5)
W1 C3 2.020(5)
W1 C4 1.955(5)
W1 N6 2.185(5)
W1 N11 2.230(4)
W1 N18 2.222(4)
W1 N25 2.153(4)
C2 H2 0.9500
C2 C3 1.297(8)
C3 H3 0.9500
C4 O5 1.143(6)
N6 C7 1.295(8)
N6 C9 1.590(14)
N6 C9A 1.39(2)
C7 H7 0.9500
C7 C8 1.406(11)
C8 H8A 0.9800
C8 H8B 0.9800
C8 H8C 0.9800
C9 H9A 0.9900
C9 H9B 0.9900
C9 C10 1.520(16)
C9A H9AA 0.9900
C9A H9AB 0.9900
C9A C10A 1.53(3)
C10 H10A 0.9800
C10 H10B 0.9800
C10 H10C 0.9800
C10A H10D 0.9800
C10A H10E 0.9800
C10A H10F 0.9800
N11 N12 1.385(5)
N11 C15 1.359(6)
N12 C13 1.343(7)
N12 B32 1.547(7)
C13 C14 1.378(9)
C13 C16 1.505(8)
C14 H14 0.9500
C14 C15 1.382(7)
C15 C17 1.493(8)
C16 H16A 0.9800
C16 H16B 0.9800
C16 H16C 0.9800
C17 H17A 0.9800
C17 H17B 0.9800
C17 H17C 0.9800
N18 N19 1.372(5)
N18 C23 1.346(6)
N19 C20 1.350(6)
N19 B32 1.543(7)
C20 C21 1.489(8)
C20 C22 1.352(8)
C21 H21A 0.9800
C21 H21B 0.9800
C21 H21C 0.9800
C22 H22 0.9500
C22 C23 1.383(7)
C23 C24 1.506(7)
C24 H24A 0.9800
C24 H24B 0.9800
C24 H24C 0.9800
N25 N26 1.375(5)
N25 C29 1.356(7)
N26 C27 1.344(7)
N26 B32 1.538(8)
C27 C28 1.370(8)
C27 C30 1.500(7)
C28 H28 0.9500
C28 C29 1.386(8)
C29 C31 1.490(8)
C30 H30A 0.9800
C30 H30B 0.9800
C30 H30C 0.9800
C31 H31A 0.9800
C31 H31B 0.9800
C31 H31C 0.9800
B32 H32 1.0000
S101 O102 1.4453
S101 O103 1.4448
S101 O104 1.4452
S101 C105 1.8512
C105 F106 1.3380
C105 F107 1.3386
C105 F108 1.3385
S201 O202 1.4454
S201 O203 1.4450
S201 O204 1.4451
S201 C205 1.8513
C205 F206 1.3385
C205 F207 1.3380
C205 F208 1.3389

loop_
_geom_torsion_atom_site_label_1
_geom_torsion_atom_site_label_2
_geom_torsion_atom_site_label_3
_geom_torsion_atom_site_label_4
_geom_torsion
W1 N6 C7 C8 -179.4(6)
W1 N6 C9 C10 94.7(11)
W1 N6 C9A C10A -100.0(14)
W1 N11 N12 C13 179.7(3)
W1 N11 N12 B32 0.0(5)
W1 N11 C15 C14 -179.0(4)
W1 N11 C15 C17 0.0(8)
W1 N18 N19 C20 174.3(3)
W1 N18 N19 B32 -5.3(6)
W1 N18 C23 C22 -173.3(4)
W1 N18 C23 C24 6.1(8)
W1 N25 N26 C27 178.0(3)
W1 N25 N26 B32 -9.1(5)
W1 N25 C29 C28 -177.0(3)
W1 N25 C29 C31 2.8(8)
C7 N6 C9 C10 -92.9(12)
C7 N6 C9A C10A 96.2(14)
C9 N6 C7 C8 8.5(10)
C9A N6 C7 C8 -15.5(14)
N11 N12 C13 C14 -0.8(6)
N11 N12 C13 C16 178.3(5)
N11 N12 B32 N19 -60.5(5)
N11 N12 B32 N26 58.0(5)
N12 N11 C15 C14 0.3(6)
N12 N11 C15 C17 179.3(5)
N12 C13 C14 C15 0.9(6)
C13 N12 B32 N19 120.0(5)
C13 N12 B32 N26 -121.5(5)
C13 C14 C15 N11 -0.8(6)
C13 C14 C15 C17 -179.7(5)
C15 N11 N12 C13 0.3(5)
C15 N11 N12 B32 -179.4(4)
C16 C13 C14 C15 -178.1(6)
N18 N19 C20 C21 -178.6(5)
N18 N19 C20 C22 0.3(6)
N18 N19 B32 N12 63.8(6)
N18 N19 B32 N26 -53.6(6)
N19 N18 C23 C22 0.6(6)
N19 N18 C23 C24 179.9(5)
N19 C20 C22 C23 0.1(6)
C20 N19 B32 N12 -115.7(6)
C20 N19 B32 N26 126.8(5)
C20 C22 C23 N18 -0.4(6)
C20 C22 C23 C24 -179.7(5)
C21 C20 C22 C23 178.8(6)
C23 N18 N19 C20 -0.5(6)
C23 N18 N19 B32 179.8(5)
N25 N26 C27 C28 -0.6(5)
N25 N26 C27 C30 179.7(4)
N25 N26 B32 N12 -54.0(5)
N25 N26 B32 N19 63.5(5)
N26 N25 C29 C28 0.6(5)
N26 N25 C29 C31 -179.6(5)
N26 C27 C28 C29 1.0(6)
C27 N26 B32 N12 117.4(5)
C27 N26 B32 N19 -125.1(5)
C27 C28 C29 N25 -0.9(6)
C27 C28 C29 C31 179.2(6)
C29 N25 N26 C27 0.0(5)
C29 N25 N26 B32 173.0(4)
C30 C27 C28 C29 -179.4(5)
B32 N12 C13 C14 178.8(5)
B32 N12 C13 C16 -2.1(9)
B32 N19 C20 C21 1.0(9)
B32 N19 C20 C22 179.9(5)
B32 N26 C27 C28 -172.8(5)
B32 N26 C27 C30 7.6(7)
O102 S101 C105 F106 180.0
O102 S101 C105 F107 -60.0
O102 S101 C105 F108 60.0
O103 S101 C105 F106 60.0
O103 S101 C105 F107 -180.0
O103 S101 C105 F108 -60.0
O104 S101 C105 F106 -60.0
O104 S101 C105 F107 60.0
O104 S101 C105 F108 180.0
O202 S201 C205 F206 180.0
O202 S201 C205 F207 -60.0
O202 S201 C205 F208 60.0
O203 S201 C205 F206 60.0
O203 S201 C205 F207 -180.0
O203 S201 C205 F208 -60.0
O204 S201 C205 F206 -60.0
O204 S201 C205 F207 60.0
O204 S201 C205 F208 -180.0
